data_4346637
loop_
_publ_author_name
'Lin, Yuan'
'Hu, Chun-Li'
'Mao, Jiang-Gao'

_publ_section_title
;
 K2Pb3(CO3)3F2 and KCdCO3F: Novel Fluoride Carbonates with Layered and 3D
 Framework Structures.
;
_journal_issue 21
_journal_name_full 'Inorganic chemistry'
_journal_page_first 10407
_journal_page_last 10414
_journal_paper_doi 10.1021/acs.inorgchem.5b01848
_journal_volume 54
_journal_year 2015
_chemical_formula_sum 'C3 F2 K2 O9 Pb3'
_chemical_formula_weight 917.80
_space_group_IT_number 194
_space_group_name_Hall '-P 6c 2c'
_space_group_name_H-M_alt 'P 63/m m c'
_symmetry_cell_setting hexagonal
_symmetry_space_group_name_H-M 'P 63/m m c'
_atom_sites_solution_hydrogens none
_atom_sites_solution_primary direct
_atom_sites_solution_secondary difmap
_audit_creation_method SHELXL-97
_cell_angle_alpha 90.00
_cell_angle_beta 90.00
_cell_angle_gamma 120.00
_cell_formula_units_Z 2
_cell_length_a 5.2989(3)
_cell_length_b 5.2989(3)
_cell_length_c 23.2326(18)
_cell_measurement_reflns_used 2300
_cell_measurement_temperature 293(2)
_cell_measurement_theta_max 26.6370
_cell_measurement_theta_min 2.6248
_cell_volume 564.94(6)
_computing_structure_refinement 'SHELXL-97 (Sheldrick, 1997)'
_computing_structure_solution 'SHELXS-97 (Sheldrick, 1990)'
_diffrn_ambient_temperature 293(2)
_diffrn_measured_fraction_theta_full 0.996
_diffrn_measured_fraction_theta_max 0.996
_diffrn_measurement_device_type 'SuperNova, Dual, Cu at zero, Atlas'
_diffrn_measurement_method '\w scans'
_diffrn_radiation_monochromator graphite
_diffrn_radiation_source 'fine-focus sealed tube'
_diffrn_radiation_type MoK\a
_diffrn_radiation_wavelength 0.71073
_diffrn_reflns_av_R_equivalents 0.0455
_diffrn_reflns_av_sigmaI/netI 0.0158
_diffrn_reflns_limit_h_max 6
_diffrn_reflns_limit_h_min -6
_diffrn_reflns_limit_k_max 6
_diffrn_reflns_limit_k_min -5
_diffrn_reflns_limit_l_max 26
_diffrn_reflns_limit_l_min -29
_diffrn_reflns_number 4271
_diffrn_reflns_theta_full 26.69
_diffrn_reflns_theta_max 26.69
_diffrn_reflns_theta_min 3.51
_exptl_absorpt_coefficient_mu 45.396
_exptl_absorpt_correction_T_max 1.00000
_exptl_absorpt_correction_T_min 0.51307
_exptl_absorpt_correction_type multi-scan
_exptl_crystal_colour colorless
_exptl_crystal_density_diffrn 5.395
_exptl_crystal_density_method 'not measured'
_exptl_crystal_description blocklike
_exptl_crystal_F_000 784
_exptl_crystal_size_max 0.0777
_exptl_crystal_size_mid 0.0632
_exptl_crystal_size_min 0.0469
_refine_diff_density_max 1.946
_refine_diff_density_min -1.603
_refine_diff_density_rms 0.227
_refine_ls_extinction_coef 0.0072(5)
_refine_ls_extinction_expression Fc^*^=kFc[1+0.001xFc^2^\l^3^/sin(2\q)]^-1/4^
_refine_ls_extinction_method SHELXL
_refine_ls_goodness_of_fit_ref 1.085
_refine_ls_hydrogen_treatment none
_refine_ls_matrix_type full
_refine_ls_number_parameters 28
_refine_ls_number_reflns 279
_refine_ls_number_restraints 0
_refine_ls_restrained_S_all 1.085
_refine_ls_R_factor_all 0.0219
_refine_ls_R_factor_gt 0.0216
_refine_ls_shift/su_max 0.000
_refine_ls_shift/su_mean 0.000
_refine_ls_structure_factor_coef Fsqd
_refine_ls_weighting_details 'calc w=1/[\s^2^(Fo^2^)+(0.0351P)^2^+5.0621P] where P=(Fo^2^+2Fc^2^)/3'
_refine_ls_weighting_scheme calc
_refine_ls_wR_factor_gt 0.0598
_refine_ls_wR_factor_ref 0.0603
_reflns_number_gt 276
_reflns_number_total 279
_reflns_threshold_expression >2sigma(I)
_cod_data_source_file ic5b01848_si_002.cif
_cod_data_source_block K2Pb3(CO3)3F2
_cod_original_sg_symbol_H-M P63/mmc
_cod_database_code 4346637

loop_
_symmetry_equiv_pos_as_xyz
'x, y, z'
'x-y, x, z+1/2'
'-y, x-y, z'
'-x, -y, z+1/2'
'-x+y, -x, z'
'y, -x+y, z+1/2'
'-y, -x, -z+1/2'
'x-y, -y, -z'
'x, x-y, -z+1/2'
'y, x, -z'
'-x+y, y, -z+1/2'
'-x, -x+y, -z'
'-x, -y, -z'
'-x+y, -x, -z-1/2'
'y, -x+y, -z'
'x, y, -z-1/2'
'x-y, x, -z'
'-y, x-y, -z-1/2'
'y, x, z-1/2'
'-x+y, y, z'
'-x, -x+y, z-1/2'
'-y, -x, z'
'x-y, -y, z-1/2'
'x, x-y, z'

loop_
_atom_site_label
_atom_site_type_symbol
_atom_site_fract_x
_atom_site_fract_y
_atom_site_fract_z
_atom_site_U_iso_or_equiv
_atom_site_adp_type
_atom_site_occupancy
_atom_site_symmetry_multiplicity
_atom_site_calc_flag
_atom_site_refinement_flags
K1 K 0.6667 0.3333 0.15307(12) 0.0156(9) Uani 1 6 d S
Pb1 Pb 0.3333 0.6667 0.2500 0.0113(3) Uani 1 12 d S
Pb2 Pb 0.3333 0.6667 0.04840(2) 0.0141(3) Uani 1 6 d S
F1 F 0.3333 0.6667 0.1452(3) 0.031(3) Uani 1 6 d S
O1 O -0.1400(6) 0.1400(6) 0.0648(3) 0.0188(12) Uani 1 2 d S
O2 O -0.1389(8) 0.1389(8) 0.2500 0.0212(19) Uani 1 4 d S
C1 C 0.0000 0.0000 0.0661(6) 0.012(2) Uani 1 6 d S
C2 C 0.0000 0.0000 0.2500 0.016(4) Uani 1 12 d S

loop_
_atom_site_aniso_label
_atom_site_aniso_U_11
_atom_site_aniso_U_22
_atom_site_aniso_U_33
_atom_site_aniso_U_23
_atom_site_aniso_U_13
_atom_site_aniso_U_12
K1 0.0179(12) 0.0179(12) 0.0111(17) 0.000 0.000 0.0090(6)
Pb1 0.0107(3) 0.0107(3) 0.0124(4) 0.000 0.000 0.00537(16)
Pb2 0.0157(3) 0.0157(3) 0.0108(4) 0.000 0.000 0.00785(15)
F1 0.040(4) 0.040(4) 0.012(5) 0.000 0.000 0.020(2)
O1 0.017(2) 0.017(2) 0.027(3) -0.0020(11) 0.0020(11) 0.013(2)
O2 0.013(3) 0.013(3) 0.043(5) 0.000 0.000 0.009(3)
C1 0.009(3) 0.009(3) 0.016(6) 0.000 0.000 0.0046(17)
C2 0.019(6) 0.019(6) 0.010(8) 0.000 0.000 0.010(3)

loop_
_atom_type_symbol
_atom_type_description
_atom_type_scat_dispersion_real
_atom_type_scat_dispersion_imag
_atom_type_scat_source
C C 0.0033 0.0016 'International Tables Vol C Tables 4.2.6.8 and 6.1.1.4'
F F 0.0171 0.0103 'International Tables Vol C Tables 4.2.6.8 and 6.1.1.4'
O O 0.0106 0.0060 'International Tables Vol C Tables 4.2.6.8 and 6.1.1.4'
K K 0.2009 0.2494 'International Tables Vol C Tables 4.2.6.8 and 6.1.1.4'
Pb Pb -3.3944 10.1111 'International Tables Vol C Tables 4.2.6.8 and 6.1.1.4'

loop_
_geom_angle_atom_site_label_1
_geom_angle_atom_site_label_2
_geom_angle_atom_site_label_3
_geom_angle
_geom_angle_site_symmetry_1
_geom_angle_site_symmetry_3
O1 K1 O1 69.0(2) 5 1_655
O1 K1 O1 69.0(2) 5 3_665
O1 K1 O1 69.0(2) 1_655 3_665
O1 K1 O2 142.73(8) 5 1_655
O1 K1 O2 100.73(19) 1_655 1_655
O1 K1 O2 142.73(8) 3_665 1_655
O1 K1 O2 142.73(8) 5 3_665
O1 K1 O2 142.73(8) 1_655 3_665
O1 K1 O2 100.7(2) 3_665 3_665
O2 K1 O2 65.1(2) 1_655 3_665
O1 K1 O2 100.7(2) 5 14_556
O1 K1 O2 142.73(8) 1_655 14_556
O1 K1 O2 142.73(8) 3_665 14_556
O2 K1 O2 65.1(2) 1_655 14_556
O2 K1 O2 65.1(2) 3_665 14_556
O1 K1 F1 68.16(13) 5 1_545
O1 K1 F1 68.16(13) 1_655 1_545
O1 K1 F1 127.4(2) 3_665 1_545
O2 K1 F1 74.75(13) 1_655 1_545
O2 K1 F1 131.8(2) 3_665 1_545
O2 K1 F1 74.75(13) 14_556 1_545
O1 K1 F1 127.4(2) 5 1_655
O1 K1 F1 68.16(13) 1_655 1_655
O1 K1 F1 68.16(13) 3_665 1_655
O2 K1 F1 74.75(13) 1_655 1_655
O2 K1 F1 74.75(13) 3_665 1_655
O2 K1 F1 131.8(2) 14_556 1_655
F1 K1 F1 119.64(3) 1_545 1_655
O1 K1 F1 68.16(13) 5 .
O1 K1 F1 127.4(2) 1_655 .
O1 K1 F1 68.16(13) 3_665 .
O2 K1 F1 131.8(2) 1_655 .
O2 K1 F1 74.75(13) 3_665 .
O2 K1 F1 74.75(13) 14_556 .
F1 K1 F1 119.64(3) 1_545 .
F1 K1 F1 119.64(3) 1_655 .
O1 K1 Pb1 167.23(14) 5 1_655
O1 K1 Pb1 100.64(9) 1_655 1_655
O1 K1 Pb1 100.64(9) 3_665 1_655
O2 K1 Pb1 44.38(3) 1_655 1_655
O2 K1 Pb1 44.38(3) 3_665 1_655
O2 K1 Pb1 92.04(14) 14_556 1_655
F1 K1 Pb1 115.94(10) 1_545 1_655
F1 K1 Pb1 39.79(14) 1_655 1_655
F1 K1 Pb1 115.94(10) . 1_655
O1 K1 Pb1 100.64(9) 5 1_545
O1 K1 Pb1 100.64(9) 1_655 1_545
O1 K1 Pb1 167.23(14) 3_665 1_545
O2 K1 Pb1 44.38(3) 1_655 1_545
O2 K1 Pb1 92.04(14) 3_665 1_545
O2 K1 Pb1 44.38(3) 14_556 1_545
F1 K1 Pb1 39.79(14) 1_545 1_545
F1 K1 Pb1 115.94(10) 1_655 1_545
F1 K1 Pb1 115.94(10) . 1_545
Pb1 K1 Pb1 88.45(5) 1_655 1_545
O1 K1 Pb1 100.64(9) 5 .
O1 K1 Pb1 167.23(14) 1_655 .
O1 K1 Pb1 100.64(9) 3_665 .
O2 K1 Pb1 92.04(14) 1_655 .
O2 K1 Pb1 44.38(3) 3_665 .
O2 K1 Pb1 44.38(3) 14_556 .
F1 K1 Pb1 115.94(10) 1_545 .
F1 K1 Pb1 115.94(10) 1_655 .
F1 K1 Pb1 39.79(14) . .
Pb1 K1 Pb1 88.45(5) 1_655 .
Pb1 K1 Pb1 88.45(5) 1_545 .
F1 Pb1 F1 180.000(1) . 14_566
F1 Pb1 O2 90.000(2) . 3_565
F1 Pb1 O2 90.000(2) 14_566 3_565
F1 Pb1 O2 90.000(1) . 14_566
F1 Pb1 O2 90.000(1) 14_566 14_566
O2 Pb1 O2 49.0(3) 3_565 14_566
F1 Pb1 O2 90.0 . .
F1 Pb1 O2 90.0 14_566 .
O2 Pb1 O2 71.0(3) 3_565 .
O2 Pb1 O2 120.000(1) 14_566 .
F1 Pb1 O2 90.0 . 1_665
F1 Pb1 O2 90.0 14_566 1_665
O2 Pb1 O2 120.000(1) 3_565 1_665
O2 Pb1 O2 71.0(3) 14_566 1_665
O2 Pb1 O2 169.0(3) . 1_665
F1 Pb1 O2 90.000(2) . 3_665
F1 Pb1 O2 90.000(2) 14_566 3_665
O2 Pb1 O2 169.0(3) 3_565 3_665
O2 Pb1 O2 120.000(1) 14_566 3_665
O2 Pb1 O2 120.0 . 3_665
O2 Pb1 O2 49.0(3) 1_665 3_665
F1 Pb1 O2 90.000(1) . 14_556
F1 Pb1 O2 90.000(2) 14_566 14_556
O2 Pb1 O2 120.000(1) 3_565 14_556
O2 Pb1 O2 169.0(3) 14_566 14_556
O2 Pb1 O2 49.0(3) . 14_556
O2 Pb1 O2 120.0 1_665 14_556
O2 Pb1 O2 71.0(3) 3_665 14_556
F1 Pb1 K1 126.36(4) . 14_676
F1 Pb1 K1 53.64(3) 14_566 14_676
O2 Pb1 K1 85.58(14) 3_565 14_676
O2 Pb1 K1 49.03(11) 14_566 14_676
O2 Pb1 K1 137.12(9) . 14_676
O2 Pb1 K1 49.03(11) 1_665 14_676
O2 Pb1 K1 85.58(13) 3_665 14_676
O2 Pb1 K1 137.12(9) 14_556 14_676
F1 Pb1 K1 53.64(3) . 1_455
F1 Pb1 K1 126.36(4) 14_566 1_455
O2 Pb1 K1 49.03(11) 3_565 1_455
O2 Pb1 K1 85.58(14) 14_566 1_455
O2 Pb1 K1 49.03(11) . 1_455
O2 Pb1 K1 137.12(9) 1_665 1_455
O2 Pb1 K1 137.12(9) 3_665 1_455
O2 Pb1 K1 85.58(13) 14_556 1_455
K1 Pb1 K1 132.51(2) 14_676 1_455
F1 Pb1 K1 53.64(3) . 1_565
F1 Pb1 K1 126.36(4) 14_566 1_565
O2 Pb1 K1 85.58(14) 3_565 1_565
O2 Pb1 K1 49.03(11) 14_566 1_565
O2 Pb1 K1 137.12(9) . 1_565
O2 Pb1 K1 49.03(10) 1_665 1_565
O2 Pb1 K1 85.58(13) 3_665 1_565
O2 Pb1 K1 137.12(9) 14_556 1_565
K1 Pb1 K1 72.71(7) 14_676 1_565
K1 Pb1 K1 88.45(5) 1_455 1_565
F1 Pb1 K1 126.36(3) . 14_666
F1 Pb1 K1 53.64(3) 14_566 14_666
O2 Pb1 K1 137.12(9) 3_565 14_666
O2 Pb1 K1 137.12(9) 14_566 14_666
O2 Pb1 K1 85.58(13) . 14_666
O2 Pb1 K1 85.58(13) 1_665 14_666
O2 Pb1 K1 49.03(11) 3_665 14_666
O2 Pb1 K1 49.03(11) 14_556 14_666
K1 Pb1 K1 88.45(5) 14_676 14_666
K1 Pb1 K1 132.51(2) 1_455 14_666
K1 Pb1 K1 132.51(2) 1_565 14_666
F1 Pb2 O1 81.83(13) . 3_565
F1 Pb2 O1 81.83(13) . 5_565
O1 Pb2 O1 48.9(2) 3_565 5_565
F1 Pb2 O1 81.83(13) . 1_665
O1 Pb2 O1 118.02(6) 3_565 1_665
O1 Pb2 O1 69.7(2) 5_565 1_665
F1 Pb2 O1 81.83(13) . .
O1 Pb2 O1 69.7(2) 3_565 .
O1 Pb2 O1 118.02(6) 5_565 .
O1 Pb2 O1 160.6(3) 1_665 .
F1 Pb2 O1 81.83(13) . 5
O1 Pb2 O1 118.02(6) 3_565 5
O1 Pb2 O1 160.6(3) 5_565 5
O1 Pb2 O1 118.02(6) 1_665 5
O1 Pb2 O1 48.9(2) . 5
F1 Pb2 O1 81.83(13) . 3_665
O1 Pb2 O1 160.6(3) 3_565 3_665
O1 Pb2 O1 118.02(6) 5_565 3_665
O1 Pb2 O1 48.9(2) 1_665 3_665
O1 Pb2 O1 118.02(6) . 3_665
O1 Pb2 O1 69.7(2) 5 3_665
F1 Pb2 K1 51.52(4) . 1_565
O1 Pb2 K1 80.81(12) 3_565 1_565
O1 Pb2 K1 43.86(12) 5_565 1_565
O1 Pb2 K1 43.86(12) 1_665 1_565
O1 Pb2 K1 127.99(13) . 1_565
O1 Pb2 K1 127.99(13) 5 1_565
O1 Pb2 K1 80.81(12) 3_665 1_565
F1 Pb2 K1 51.52(4) . 1_455
O1 Pb2 K1 43.86(12) 3_565 1_455
O1 Pb2 K1 80.81(12) 5_565 1_455
O1 Pb2 K1 127.99(13) 1_665 1_455
O1 Pb2 K1 43.86(12) . 1_455
O1 Pb2 K1 80.81(12) 5 1_455
O1 Pb2 K1 127.99(13) 3_665 1_455
K1 Pb2 K1 85.37(5) 1_565 1_455
F1 Pb2 K1 51.52(4) . .
O1 Pb2 K1 127.99(13) 3_565 .
O1 Pb2 K1 127.99(13) 5_565 .
O1 Pb2 K1 80.81(12) 1_665 .
O1 Pb2 K1 80.81(12) . .
O1 Pb2 K1 43.86(12) 5 .
O1 Pb2 K1 43.86(12) 3_665 .
K1 Pb2 K1 85.37(5) 1_565 .
K1 Pb2 K1 85.37(5) 1_455 .
Pb2 F1 Pb1 180.0 . .
Pb2 F1 K1 93.44(15) . 1_565
Pb1 F1 K1 86.56(15) . 1_565
Pb2 F1 K1 93.44(15) . 1_455
Pb1 F1 K1 86.56(15) . 1_455
K1 F1 K1 119.64(3) 1_565 1_455
Pb2 F1 K1 93.44(15) . .
Pb1 F1 K1 86.56(15) . .
K1 F1 K1 119.64(3) 1_565 .
K1 F1 K1 119.64(3) 1_455 .
C1 O1 Pb2 95.40(14) . 1_445
C1 O1 Pb2 95.40(14) . .
Pb2 O1 Pb2 160.6(3) 1_445 .
C1 O1 K1 129.6(7) . 1_455
Pb2 O1 K1 92.74(12) 1_445 1_455
Pb2 O1 K1 92.74(12) . 1_455
C2 O2 Pb1 95.50(17) . 1_445
C2 O2 Pb1 95.50(17) . .
Pb1 O2 Pb1 169.0(3) 1_445 .
C2 O2 K1 128.40(13) . 1_455
Pb1 O2 K1 86.59(11) 1_445 1_455
Pb1 O2 K1 86.59(11) . 1_455
C2 O2 K1 128.40(13) . 14_566
Pb1 O2 K1 86.59(11) 1_445 14_566
Pb1 O2 K1 86.59(11) . 14_566
K1 O2 K1 103.2(3) 1_455 14_566
O1 C1 O1 119.95(5) 3 5
O1 C1 O1 119.95(5) 3 .
O1 C1 O1 119.95(5) 5 .
O2 C2 O2 120.000(1) 3 14_556
O2 C2 O2 120.0 3 .
O2 C2 O2 120.000(1) 14_556 .

loop_
_geom_bond_atom_site_label_1
_geom_bond_atom_site_label_2
_geom_bond_distance
_geom_bond_site_symmetry_2
K1 O1 2.711(6) 5
K1 O1 2.711(6) 1_655
K1 O1 2.711(6) 3_665
K1 O2 2.873(5) 1_655
K1 O2 2.873(5) 3_665
K1 O2 2.873(5) 14_556
K1 F1 3.0648(5) 1_545
K1 F1 3.0648(5) 1_655
K1 F1 3.0648(5) .
K1 Pb1 3.7987(17) 1_655
K1 Pb1 3.7987(17) 1_545
K1 Pb1 3.7987(17) .
Pb1 F1 2.436(8) .
Pb1 F1 2.436(8) 14_566
Pb1 O2 2.6617(8) 3_565
Pb1 O2 2.6617(8) 14_566
Pb1 O2 2.6617(8) .
Pb1 O2 2.6617(8) 1_665
Pb1 O2 2.6617(7) 3_665
Pb1 O2 2.6617(7) 14_556
Pb1 K1 3.7987(17) 14_676
Pb1 K1 3.7987(17) 1_455
Pb1 K1 3.7987(17) 1_565
Pb1 K1 3.7987(17) 14_666
Pb2 F1 2.248(8) .
Pb2 O1 2.6880(10) 3_565
Pb2 O1 2.6880(10) 5_565
Pb2 O1 2.6880(10) 1_665
Pb2 O1 2.6880(10) .
Pb2 O1 2.6880(10) 5
Pb2 O1 2.6880(10) 3_665
Pb2 K1 3.9081(19) 1_565
Pb2 K1 3.9081(19) 1_455
F1 K1 3.0648(5) 1_565
F1 K1 3.0648(5) 1_455
O1 C1 1.285(5) .
O1 Pb2 2.6880(10) 1_445
O1 K1 2.711(6) 1_455
O2 C2 1.275(8) .
O2 Pb1 2.6617(8) 1_445
O2 K1 2.873(5) 1_455
O2 K1 2.873(5) 14_566
C1 O1 1.285(5) 3
C1 O1 1.285(5) 5
C2 O2 1.275(8) 3
C2 O2 1.275(8) 14_556
